data_6000279
loop_
_publ_author_name
'Kirik, S. D.'
'Shimanskiy, A. F.'
'Koryagina, T. I.'

_publ_section_title
;
 Crystal structure investigation and conductivity of binary
 bismuth-cadmium oxide Bi2CdO4
;
_journal_name_full 'Solid State Ionics'
_journal_page_first 249
_journal_page_last 254
_journal_paper_doi 10.1016/S0167-2738(98)00444-5
_journal_volume 122
_journal_year 1999
_chemical_formula_sum 'Bi2 Cd O4'
_space_group_name_H-M_alt 'I 41/a m d'
_cell_angle_alpha 90.000
_cell_angle_beta 90.000
_cell_angle_gamma 90.000
_cell_length_a 14.4948
_cell_length_b 14.4948
_cell_length_c 9.3173
_cell_volume 1957.56
_cod_database_code 6000279

loop_
_atom_site_label
_atom_site_fract_x
_atom_site_fract_y
_atom_site_fract_z
? ? ? ?
